data_7155414
loop_
_publ_author_name
'Si, Chang-Mei'
'Shao, Lu-Ping'
'Mao, Zhuo-Ya'
'Zhou, Wen'
'Wei, Bang-Guo'

_publ_section_title
;
 An efficient approach to trans-4-hydroxy-5-substituted 2-pyrrolidinones
 through a stereoselective tandem Barbier process: divergent syntheses of
 (3R,4S)-statines, (+)-preussin and (-)-hapalosin.
;
_journal_issue 3
_journal_name_full 'Organic &amp; biomolecular chemistry'
_journal_page_first 649
_journal_page_last 661
_journal_paper_doi 10.1039/c6ob02523d
_journal_volume 15
_journal_year 2017
_chemical_absolute_configuration unk
_chemical_formula_sum 'C13 H23 N O4'
_chemical_formula_weight 257.32
_chemical_name_systematic
; 
 ? 
;
_space_group_crystal_system orthorhombic
_space_group_IT_number 19
_space_group_name_Hall 'P 2ac 2ab'
_space_group_name_H-M_alt 'P 21 21 21'
_symmetry_space_group_name_Hall 'P 2ac 2ab'
_symmetry_space_group_name_H-M 'P 21 21 21'
_atom_sites_solution_hydrogens mixed
_audit_creation_method SHELXL-2013
_audit_update_record
;
2016-11-17 deposited with the CCDC.
2016-12-07 downloaded from the CCDC.
;
_cell_angle_alpha 90
_cell_angle_beta 90
_cell_angle_gamma 90
_cell_formula_units_Z 4
_cell_length_a 6.2188(9)
_cell_length_b 9.2820(13)
_cell_length_c 25.561(4)
_cell_measurement_reflns_used 2461
_cell_measurement_temperature 293(2)
_cell_measurement_theta_max 43.623
_cell_measurement_theta_min 4.669
_cell_volume 1475.5(4)
_computing_cell_refinement 'Bruker SMART'
_computing_data_collection 'Bruker SMART'
_computing_data_reduction 'Bruker SHELXTL'
_computing_molecular_graphics 'Bruker SHELXTL'
_computing_publication_material 'Bruker SHELXTL'
_computing_structure_refinement 'SHELXL-2013 (Sheldrick, 2013)'
_computing_structure_solution 'Bruker SHELXTL'
_diffrn_ambient_temperature 293(2)
_diffrn_measured_fraction_theta_full 0.998
_diffrn_measured_fraction_theta_max 0.998
_diffrn_measurement_device_type 'CCD area detector'
_diffrn_measurement_method 'phi and omega scans'
_diffrn_radiation_type MoK\a
_diffrn_radiation_wavelength 0.71073
_diffrn_reflns_av_R_equivalents 0.0350
_diffrn_reflns_av_unetI/netI 0.0342
_diffrn_reflns_Laue_measured_fraction_full 0.998
_diffrn_reflns_Laue_measured_fraction_max 0.998
_diffrn_reflns_limit_h_max 7
_diffrn_reflns_limit_h_min -7
_diffrn_reflns_limit_k_max 11
_diffrn_reflns_limit_k_min -10
_diffrn_reflns_limit_l_max 30
_diffrn_reflns_limit_l_min -24
_diffrn_reflns_number 8515
_diffrn_reflns_point_group_measured_fraction_full 0.999
_diffrn_reflns_point_group_measured_fraction_max 0.999
_diffrn_reflns_theta_full 25.242
_diffrn_reflns_theta_max 25.489
_diffrn_reflns_theta_min 2.334
_exptl_absorpt_coefficient_mu 0.085
_exptl_absorpt_correction_T_max 0.7456
_exptl_absorpt_correction_T_min 0.6594
_exptl_absorpt_correction_type multi-scan
_exptl_absorpt_process_details sadabs
_exptl_crystal_colour colorless
_exptl_crystal_density_diffrn 1.158
_exptl_crystal_description prismatic
_exptl_crystal_F_000 560
_exptl_crystal_recrystallization_method 'Re-crystallisation from solvent: EA/PE'
_exptl_crystal_size_max 0.200
_exptl_crystal_size_mid 0.150
_exptl_crystal_size_min 0.100
_refine_diff_density_max 0.148
_refine_diff_density_min -0.144
_refine_diff_density_rms 0.034
_refine_ls_abs_structure_details
; 
 Flack x determined using 858 quotients [(I+)-(I-)]/[(I+)+(I-)] 
 (Parsons and Flack (2004), Acta Cryst. A60, s61). 
;
_refine_ls_abs_structure_Flack 0.2(7)
_refine_ls_extinction_expression Fc^*^=kFc[1+0.001xFc^2^\l^3^/sin(2\q)]^-1/4^
_refine_ls_extinction_method SHELXL
_refine_ls_goodness_of_fit_ref 1.034
_refine_ls_hydrogen_treatment mixed
_refine_ls_matrix_type full
_refine_ls_number_parameters 173
_refine_ls_number_reflns 2745
_refine_ls_number_restraints 0
_refine_ls_restrained_S_all 1.034
_refine_ls_R_factor_all 0.0519
_refine_ls_R_factor_gt 0.0440
_refine_ls_shift/su_max 0.001
_refine_ls_shift/su_mean 0.000
_refine_ls_structure_factor_coef Fsqd
_refine_ls_weighting_details 'w=1/[\s^2^(Fo^2^)+(0.0527P)^2^+0.1452P] where P=(Fo^2^+2Fc^2^)/3'
_refine_ls_weighting_scheme calc
_refine_ls_wR_factor_gt 0.1025
_refine_ls_wR_factor_ref 0.1062
_reflns_Friedel_coverage 0.693
_reflns_Friedel_fraction_full 0.999
_reflns_Friedel_fraction_max 0.999
_reflns_number_gt 2385
_reflns_number_total 2745
_reflns_threshold_expression 'I > 2\s(I)'
_cod_data_source_file c6ob02523d2.cif
_cod_data_source_block cd16668
_cod_depositor_comments 'Adding full bibliography for 7155414.cif.'
_cod_database_code 7155414
_shelx_space_group_comment
; 
The symmetry employed for this shelxl refinement is uniquely defined 
by the following loop, which should always be used as a source of 
symmetry information in preference to the above space-group names. 
They are only intended as comments. 
;
_shelx_estimated_absorpt_t_min 0.983
_shelx_estimated_absorpt_t_max 0.992
_shelxl_version_number 2013-4

loop_
_space_group_symop_operation_xyz
'x, y, z'
'-x+1/2, -y, z+1/2'
'-x, y+1/2, -z+1/2'
'x+1/2, -y+1/2, -z'

loop_
_atom_site_label
_atom_site_type_symbol
_atom_site_fract_x
_atom_site_fract_y
_atom_site_fract_z
_atom_site_U_iso_or_equiv
_atom_site_adp_type
_atom_site_occupancy
_atom_site_site_symmetry_order
_atom_site_calc_flag
_atom_site_refinement_flags_posn
_atom_site_refinement_flags_adp
N1 N 0.7525(3) 0.35072(19) 0.95024(7) 0.0427(5) Uani 1 1 d . .
O1 O 0.7857(3) 0.21747(19) 1.02622(7) 0.0598(5) Uani 1 1 d . .
O2 O 0.4501(3) 0.5889(2) 0.99177(8) 0.0579(5) Uani 1 1 d . .
O3 O 0.7680(4) 0.11505(18) 0.92480(7) 0.0640(6) Uani 1 1 d . .
O4 O 0.6908(3) 0.29236(19) 0.86779(7) 0.0597(5) Uani 1 1 d . .
C1 C 0.7715(4) 0.3314(3) 1.00379(9) 0.0457(6) Uani 1 1 d . .
C2 C 0.7702(5) 0.4782(3) 1.02792(9) 0.0549(7) Uani 1 1 d . .
H2A H 0.9151 0.5084 1.0368 0.066 Uiso 1 1 calc R U
H2B H 0.6831 0.4792 1.0594 0.066 Uiso 1 1 calc R U
C3 C 0.6745(4) 0.5761(3) 0.98649(10) 0.0492(6) Uani 1 1 d . .
H3 H 0.7408 0.6716 0.9888 0.059 Uiso 1 1 calc R U
C4 C 0.7398(4) 0.5044(2) 0.93541(8) 0.0424(6) Uani 1 1 d . .
H4 H 0.6266 0.5181 0.9092 0.051 Uiso 1 1 calc R U
C5 C 0.9536(5) 0.5539(3) 0.91349(10) 0.0513(7) Uani 1 1 d . .
H5A H 1.0069 0.4798 0.8901 0.062 Uiso 1 1 calc R U
H5B H 1.0549 0.5619 0.9422 0.062 Uiso 1 1 calc R U
C6 C 0.9510(5) 0.6960(3) 0.88415(11) 0.0608(8) Uani 1 1 d . .
H6 H 0.8914 0.7704 0.9071 0.073 Uiso 1 1 calc R U
C7 C 1.1781(6) 0.7374(4) 0.86975(14) 0.0841(11) Uani 1 1 d . .
H7A H 1.2634 0.7448 0.9009 0.126 Uiso 1 1 calc R U
H7B H 1.1770 0.8285 0.8520 0.126 Uiso 1 1 calc R U
H7C H 1.2383 0.6652 0.8472 0.126 Uiso 1 1 calc R U
C8 C 0.8147(6) 0.6877(4) 0.83503(13) 0.0893(11) Uani 1 1 d . .
H8A H 0.8673 0.6118 0.8130 0.134 Uiso 1 1 calc R U
H8B H 0.8225 0.7777 0.8166 0.134 Uiso 1 1 calc R U
H8C H 0.6681 0.6684 0.8444 0.134 Uiso 1 1 calc R U
C9 C 0.7395(4) 0.2396(3) 0.91474(9) 0.0473(6) Uani 1 1 d . .
C10 C 0.6587(6) 0.1996(3) 0.82246(11) 0.0676(9) Uani 1 1 d . .
C11 C 0.5885(9) 0.3039(5) 0.78126(13) 0.1175(17) Uani 1 1 d . .
H11A H 0.4626 0.3543 0.7930 0.176 Uiso 1 1 calc R U
H11B H 0.5561 0.2526 0.7496 0.176 Uiso 1 1 calc R U
H11C H 0.7018 0.3719 0.7747 0.176 Uiso 1 1 calc R U
C12 C 0.8673(7) 0.1279(5) 0.80855(16) 0.1090(15) Uani 1 1 d . .
H12A H 0.9746 0.1999 0.8019 0.163 Uiso 1 1 calc R U
H12B H 0.8478 0.0699 0.7778 0.163 Uiso 1 1 calc R U
H12C H 0.9130 0.0679 0.8371 0.163 Uiso 1 1 calc R U
C13 C 0.4829(7) 0.0915(5) 0.83407(15) 0.1018(14) Uani 1 1 d . .
H13A H 0.5345 0.0222 0.8590 0.153 Uiso 1 1 calc R U
H13B H 0.4426 0.0431 0.8024 0.153 Uiso 1 1 calc R U
H13C H 0.3602 0.1406 0.8483 0.153 Uiso 1 1 calc R U
H2 H 0.399(4) 0.508(3) 0.9957(10) 0.048(8) Uiso 1 1 d . .

loop_
_atom_site_aniso_label
_atom_site_aniso_U_11
_atom_site_aniso_U_22
_atom_site_aniso_U_33
_atom_site_aniso_U_23
_atom_site_aniso_U_13
_atom_site_aniso_U_12
N1 0.0438(11) 0.0412(10) 0.0431(10) 0.0069(8) -0.0059(9) -0.0037(10)
O1 0.0582(12) 0.0618(11) 0.0595(10) 0.0220(9) -0.0039(10) 0.0045(9)
O2 0.0582(12) 0.0457(11) 0.0698(13) 0.0040(9) 0.0066(10) 0.0077(10)
O3 0.0786(15) 0.0412(10) 0.0723(12) 0.0032(8) -0.0064(11) 0.0043(10)
O4 0.0812(14) 0.0504(10) 0.0474(10) -0.0001(8) -0.0111(9) -0.0049(10)
C1 0.0338(12) 0.0545(13) 0.0490(13) 0.0128(11) -0.0041(11) 0.0008(11)
C2 0.0567(16) 0.0657(15) 0.0423(13) 0.0030(12) -0.0078(13) -0.0035(14)
C3 0.0502(15) 0.0422(12) 0.0552(15) 0.0029(12) -0.0031(12) -0.0049(11)
C4 0.0429(14) 0.0404(11) 0.0439(12) 0.0078(9) -0.0083(11) -0.0018(11)
C5 0.0468(15) 0.0521(14) 0.0550(15) 0.0090(12) -0.0023(12) -0.0052(12)
C6 0.0693(19) 0.0544(16) 0.0587(17) 0.0065(13) 0.0057(15) -0.0084(15)
C7 0.083(2) 0.086(2) 0.083(2) 0.0174(19) 0.0092(18) -0.0324(19)
C8 0.090(3) 0.096(3) 0.081(2) 0.042(2) -0.0122(19) -0.019(2)
C9 0.0405(14) 0.0474(14) 0.0541(14) 0.0053(11) -0.0013(13) -0.0037(12)
C10 0.082(2) 0.0673(18) 0.0531(17) -0.0121(15) -0.0014(15) -0.0128(17)
C11 0.187(5) 0.110(3) 0.056(2) -0.002(2) -0.034(3) -0.019(3)
C12 0.113(3) 0.120(3) 0.094(3) -0.021(3) 0.036(2) 0.008(3)
C13 0.110(3) 0.115(3) 0.080(2) -0.021(2) -0.001(2) -0.051(3)

loop_
_atom_type_symbol
_atom_type_description
_atom_type_scat_dispersion_real
_atom_type_scat_dispersion_imag
_atom_type_scat_source
C C 0.0033 0.0016 'International Tables Vol C Tables 4.2.6.8 and 6.1.1.4'
H H 0.0000 0.0000 'International Tables Vol C Tables 4.2.6.8 and 6.1.1.4'
N N 0.0061 0.0033 'International Tables Vol C Tables 4.2.6.8 and 6.1.1.4'
O O 0.0106 0.0060 'International Tables Vol C Tables 4.2.6.8 and 6.1.1.4'

loop_
_geom_angle_atom_site_label_1
_geom_angle_atom_site_label_2
_geom_angle_atom_site_label_3
_geom_angle
C9 N1 C1 124.02(19)
C9 N1 C4 123.46(18)
C1 N1 C4 112.49(19)
C3 O2 H2 108.7(19)
C9 O4 C10 122.1(2)
O1 C1 N1 126.1(2)
O1 C1 C2 127.1(2)
N1 C1 C2 106.83(19)
C1 C2 C3 105.04(19)
C1 C2 H2A 110.7
C3 C2 H2A 110.7
C1 C2 H2B 110.7
C3 C2 H2B 110.7
H2A C2 H2B 108.8
O2 C3 C2 111.9(2)
O2 C3 C4 112.6(2)
C2 C3 C4 103.5(2)
O2 C3 H3 109.6
C2 C3 H3 109.6
C4 C3 H3 109.6
N1 C4 C5 109.9(2)
N1 C4 C3 102.48(18)
C5 C4 C3 114.8(2)
N1 C4 H4 109.8
C5 C4 H4 109.8
C3 C4 H4 109.8
C4 C5 C6 115.9(2)
C4 C5 H5A 108.3
C6 C5 H5A 108.3
C4 C5 H5B 108.3
C6 C5 H5B 108.3
H5A C5 H5B 107.4
C7 C6 C8 109.5(3)
C7 C6 C5 109.4(3)
C8 C6 C5 111.8(2)
C7 C6 H6 108.7
C8 C6 H6 108.7
C5 C6 H6 108.7
C6 C7 H7A 109.5
C6 C7 H7B 109.5
H7A C7 H7B 109.5
C6 C7 H7C 109.5
H7A C7 H7C 109.5
H7B C7 H7C 109.5
C6 C8 H8A 109.5
C6 C8 H8B 109.5
H8A C8 H8B 109.5
C6 C8 H8C 109.5
H8A C8 H8C 109.5
H8B C8 H8C 109.5
O3 C9 O4 125.6(2)
O3 C9 N1 125.0(2)
O4 C9 N1 109.37(19)
O4 C10 C11 102.6(3)
O4 C10 C12 109.4(3)
C11 C10 C12 111.9(3)
O4 C10 C13 109.5(3)
C11 C10 C13 110.9(3)
C12 C10 C13 112.1(3)
C10 C11 H11A 109.5
C10 C11 H11B 109.5
H11A C11 H11B 109.5
C10 C11 H11C 109.5
H11A C11 H11C 109.5
H11B C11 H11C 109.5
C10 C12 H12A 109.5
C10 C12 H12B 109.5
H12A C12 H12B 109.5
C10 C12 H12C 109.5
H12A C12 H12C 109.5
H12B C12 H12C 109.5
C10 C13 H13A 109.5
C10 C13 H13B 109.5
H13A C13 H13B 109.5
C10 C13 H13C 109.5
H13A C13 H13C 109.5
H13B C13 H13C 109.5

loop_
_geom_bond_atom_site_label_1
_geom_bond_atom_site_label_2
_geom_bond_distance
N1 C9 1.376(3)
N1 C1 1.386(3)
N1 C4 1.478(3)
O1 C1 1.207(3)
O2 C3 1.407(3)
O2 H2 0.82(3)
O3 C9 1.197(3)
O4 C9 1.331(3)
O4 C10 1.457(3)
C1 C2 1.495(4)
C2 C3 1.517(3)
C2 H2A 0.9700
C2 H2B 0.9700
C3 C4 1.520(3)
C3 H3 0.9800
C4 C5 1.514(4)
C4 H4 0.9800
C5 C6 1.517(4)
C5 H5A 0.9700
C5 H5B 0.9700
C6 C7 1.509(5)
C6 C8 1.517(4)
C6 H6 0.9800
C7 H7A 0.9600
C7 H7B 0.9600
C7 H7C 0.9600
C8 H8A 0.9600
C8 H8B 0.9600
C8 H8C 0.9600
C10 C11 1.496(5)
C10 C12 1.501(5)
C10 C13 1.513(5)
C11 H11A 0.9600
C11 H11B 0.9600
C11 H11C 0.9600
C12 H12A 0.9600
C12 H12B 0.9600
C12 H12C 0.9600
C13 H13A 0.9600
C13 H13B 0.9600
C13 H13C 0.9600

loop_
_geom_hbond_atom_site_label_D
_geom_hbond_atom_site_label_H
_geom_hbond_atom_site_label_A
_geom_hbond_distance_DH
_geom_hbond_distance_HA
_geom_hbond_distance_DA
_geom_hbond_angle_DHA
_geom_hbond_site_symmetry_A
O2 H2 O3 0.82(3) 2.47(3) 3.068(3) 131(2) 4_457
O2 H2 O1 0.82(3) 2.28(3) 3.057(3) 158(2) 4_457
C13 H13A O3 0.96 2.38 2.927(4) 115.4 .
C12 H12C O3 0.96 2.46 3.037(4) 118.7 .
C3 H3 O2 0.98 2.62 3.594(3) 170.8 4_567
O2 H2 O3 0.82(3) 2.47(3) 3.068(3) 131(2) 4_457
O2 H2 O1 0.82(3) 2.28(3) 3.057(3) 158(2) 4_457
C13 H13A O3 0.96 2.38 2.927(4) 115.4 .
C12 H12C O3 0.96 2.46 3.037(4) 118.7 .
C3 H3 O2 0.98 2.62 3.594(3) 170.8 4_567
O2 H2 O3 0.82(3) 2.47(3) 3.068(3) 131(2) 4_457
O2 H2 O1 0.82(3) 2.28(3) 3.057(3) 158(2) 4_457
C13 H13A O3 0.96 2.38 2.927(4) 115.4 .
C12 H12C O3 0.96 2.46 3.037(4) 118.7 .
C3 H3 O2 0.98 2.62 3.594(3) 170.8 4_567

loop_
_geom_torsion_atom_site_label_1
_geom_torsion_atom_site_label_2
_geom_torsion_atom_site_label_3
_geom_torsion_atom_site_label_4
_geom_torsion
C9 N1 C1 O1 2.4(4)
C4 N1 C1 O1 -179.6(2)
C9 N1 C1 C2 -177.4(2)
C4 N1 C1 C2 0.5(3)
O1 C1 C2 C3 -161.2(3)
N1 C1 C2 C3 18.7(3)
C1 C2 C3 O2 91.6(3)
C1 C2 C3 C4 -29.9(3)
C9 N1 C4 C5 -78.8(3)
C1 N1 C4 C5 103.3(2)
C9 N1 C4 C3 158.7(2)
C1 N1 C4 C3 -19.2(3)
O2 C3 C4 N1 -91.7(2)
C2 C3 C4 N1 29.3(3)
O2 C3 C4 C5 149.2(2)
C2 C3 C4 C5 -89.8(2)
N1 C4 C5 C6 165.1(2)
C3 C4 C5 C6 -80.0(3)
C4 C5 C6 C7 174.2(2)
C4 C5 C6 C8 -64.3(3)
C10 O4 C9 O3 2.3(4)
C10 O4 C9 N1 -177.8(2)
C1 N1 C9 O3 -9.2(4)
C4 N1 C9 O3 173.1(3)
C1 N1 C9 O4 170.9(2)
C4 N1 C9 O4 -6.8(3)
C9 O4 C10 C11 174.9(3)
C9 O4 C10 C12 -66.2(4)
C9 O4 C10 C13 57.1(4)
